data_7250469
loop_
_publ_author_name
'Groenewaldt, Jaime-lee'
'Barton, Benita'
'Hosten, Eric C.'

_publ_section_title
;
 The selectivity behaviour of 9,9&#x2032;-bifluorenyl-9,9&#x2032;-diol as
 a host compound for highly efficient separations of mixed pyridines
;
_journal_issue 24
_journal_name_full CrystEngComm
_journal_page_first 4176
_journal_page_last 4188
_journal_paper_doi 10.1039/D5CE00432B
_journal_volume 27
_journal_year 2025
_chemical_formula_moiety 'C26 H18 O2, C6 H7 N'
_chemical_formula_sum 'C32 H25 N O2'
_chemical_formula_weight 455.53
_chemical_name_systematic 9,9'-bifluorenyl-9,9'-diol
_chemical_temperature_decomposition 352.45
_space_group_crystal_system monoclinic
_space_group_IT_number 13
_space_group_name_Hall '-P 2yac'
_space_group_name_H-M_alt 'P 1 2/n 1'
_atom_sites_solution_hydrogens geom
_atom_sites_solution_primary dual
_atom_sites_solution_secondary difmap
_audit_creation_method SHELXL-2019/3
_audit_update_record
;
2025-04-22 deposited with the CCDC.	2025-05-28 downloaded from the CCDC.
;
_cell_angle_alpha 90
_cell_angle_beta 109.2720(10)
_cell_angle_gamma 90
_cell_formula_units_Z 8
_cell_length_a 20.6545(7)
_cell_length_b 9.0895(3)
_cell_length_c 27.2828(10)
_cell_measurement_reflns_used 9069
_cell_measurement_temperature 200(2)
_cell_measurement_theta_max 28.25
_cell_measurement_theta_min 2.70
_cell_volume 4835.0(3)
_computing_cell_refinement 'SAINT V8.40B (Bruker AXS LLC, 2019)'
_computing_data_collection 'Bruker Instrument Service V6.2.16'
_computing_data_reduction 'SAINT V8.40B (Bruker AXS LLC, 2019)'
_computing_molecular_graphics 'Ortep-3 for Windows V2023.1 (Farrugia, 2012)'
_computing_publication_material 'PLATON (Spek, 2009) and MERCURY (Macrae, 2008)'
_computing_structure_refinement 'SHELXL-2019/3 (Sheldrick, 2015b) and ShelXle (H\"ubschle, 2011)'
_computing_structure_solution 'SHELXT-2019/3 (Sheldrick, 2015a)'
_diffrn_ambient_temperature 200(2)
_diffrn_detector 'Bruker PHOTON II 7 CCD detector'
_diffrn_detector_area_resol_mean 7.3910
_diffrn_measured_fraction_theta_full 0.999
_diffrn_measured_fraction_theta_max 0.997
_diffrn_measurement_device 'four-circle KAPPA diffractometer'
_diffrn_measurement_device_type 'Bruker D8 QUEST'
_diffrn_measurement_method '\f and \w scans'
_diffrn_radiation_monochromator graphite
_diffrn_radiation_type MoK\a
_diffrn_radiation_wavelength 0.71073
_diffrn_reflns_av_R_equivalents 0.0425
_diffrn_reflns_av_unetI/netI 0.0274
_diffrn_reflns_Laue_measured_fraction_full 0.999
_diffrn_reflns_Laue_measured_fraction_max 0.997
_diffrn_reflns_limit_h_max 27
_diffrn_reflns_limit_h_min -27
_diffrn_reflns_limit_k_max 10
_diffrn_reflns_limit_k_min -12
_diffrn_reflns_limit_l_max 36
_diffrn_reflns_limit_l_min -36
_diffrn_reflns_number 164342
_diffrn_reflns_point_group_measured_fraction_full 0.999
_diffrn_reflns_point_group_measured_fraction_max 0.997
_diffrn_reflns_theta_full 25.242
_diffrn_reflns_theta_max 28.317
_diffrn_reflns_theta_min 2.089
_diffrn_source 'sealed x-ray tube'
_diffrn_source_current 1.4
_diffrn_source_power 70
_diffrn_source_voltage 50
_exptl_absorpt_coefficient_mu 0.077
_exptl_absorpt_correction_T_max 0.7457
_exptl_absorpt_correction_T_min 0.7138
_exptl_absorpt_correction_type multi-scan
_exptl_absorpt_process_details 'SADABS V2016/2 (Krause, 2015)'
_exptl_crystal_colour colourless
_exptl_crystal_density_diffrn 1.252
_exptl_crystal_density_method 'not measured'
_exptl_crystal_description block
_exptl_crystal_F_000 1920
_exptl_crystal_size_max 0.410
_exptl_crystal_size_mid 0.338
_exptl_crystal_size_min 0.249
_refine_diff_density_max 0.360
_refine_diff_density_min -0.216
_refine_diff_density_rms 0.044
_refine_ls_extinction_coef 0.0009(2)
_refine_ls_extinction_expression Fc^*^=kFc[1+0.001xFc^2^\l^3^/sin(2\q)]^-1/4^
_refine_ls_extinction_method 'SHELXL-2019/2 (Sheldrick 2019)'
_refine_ls_goodness_of_fit_ref 1.080
_refine_ls_hydrogen_treatment mixed
_refine_ls_matrix_type full
_refine_ls_number_parameters 642
_refine_ls_number_reflns 12019
_refine_ls_number_restraints 0
_refine_ls_restrained_S_all 1.080
_refine_ls_R_factor_all 0.0564
_refine_ls_R_factor_gt 0.0483
_refine_ls_shift/su_max 0.001
_refine_ls_shift/su_mean 0.000
_refine_ls_structure_factor_coef Fsqd
_refine_ls_weighting_details 'w=1/[\s^2^(Fo^2^)+(0.0514P)^2^+2.0737P] where P=(Fo^2^+2Fc^2^)/3'
_refine_ls_weighting_scheme calc
_refine_ls_wR_factor_gt 0.1216
_refine_ls_wR_factor_ref 0.1270
_reflns_Friedel_coverage 0.000
_reflns_number_gt 10384
_reflns_number_total 12019
_reflns_threshold_expression 'I > 2\s(I)'
_cod_data_source_file d5ce00432b2.cif
_cod_data_source_block bq165
_cod_depositor_comments 'Adding full bibliography for 7250467--7250469.cif.'
_cod_original_sg_symbol_H-M 'P 2/n'
_cod_database_code 7250469
_shelx_shelxl_version_number 2019/3
_shelx_space_group_comment
;
The symmetry employed for this shelxl refinement is uniquely defined
by the following loop, which should always be used as a source of
symmetry information in preference to the above space-group names.
They are only intended as comments.
;
_shelx_estimated_absorpt_t_min 0.969
_shelx_estimated_absorpt_t_max 0.981
_exptl_absorpt_special_details 'Additional spherical absorption correction applied with mu*r =  0.20'

loop_
_space_group_symop_operation_xyz
'x, y, z'
'-x+1/2, y, -z+1/2'
'-x, -y, -z'
'x-1/2, -y, z-1/2'

loop_
_atom_site_label
_atom_site_type_symbol
_atom_site_fract_x
_atom_site_fract_y
_atom_site_fract_z
_atom_site_U_iso_or_equiv
_atom_site_adp_type
_atom_site_occupancy
_atom_site_site_symmetry_order
_atom_site_calc_flag
_atom_site_refinement_flags_posn
_atom_site_refinement_flags_adp
_atom_site_refinement_flags_occupancy
_atom_site_disorder_assembly
_atom_site_disorder_group
O11 O 0.30434(4) 0.40291(10) 0.71541(3) 0.02483(18) Uani 1 1 d . . . . .
H11 H 0.345086 0.429680 0.721061 0.045(5) Uiso 1 1 calc R . . . .
O12 O 0.17901(4) 0.25987(10) 0.68904(3) 0.02654(19) Uani 1 1 d . . . . .
H12 H 0.190456 0.309388 0.716580 0.046(5) Uiso 1 1 calc R . . . .
O21 O 0.33585(5) 0.19774(10) 0.29228(3) 0.02741(19) Uani 1 1 d . . . . .
H21 H 0.314753 0.146645 0.266253 0.046(5) Uiso 1 1 calc R . . . .
O22 O 0.22423(4) 0.04519(10) 0.30188(3) 0.02498(18) Uani 1 1 d . . . . .
H22 H 0.189267 0.015716 0.308226 0.047(5) Uiso 1 1 calc R . . . .
N3 N 0.43318(6) 0.50819(15) 0.73547(5) 0.0377(3) Uani 1 1 d . . . . .
N4 N 0.10732(6) 0.93935(16) 0.31614(5) 0.0411(3) Uani 1 1 d . . . . .
C11 C 0.27937(6) 0.33159(13) 0.66613(4) 0.0218(2) Uani 1 1 d . . . . .
C12 C 0.19920(6) 0.33560(14) 0.65074(4) 0.0236(2) Uani 1 1 d . . . . .
C21 C 0.34130(6) 0.11805(14) 0.33837(4) 0.0234(2) Uani 1 1 d . . . . .
C22 C 0.27005(6) 0.11475(13) 0.34703(4) 0.0227(2) Uani 1 1 d . . . . .
C31 C 0.51882(7) 0.64765(19) 0.80013(6) 0.0405(3) Uani 1 1 d . . . . .
C32 C 0.46068(7) 0.55921(19) 0.78372(6) 0.0385(3) Uani 1 1 d . . . . .
H32 H 0.439228 0.533557 0.808436 0.046 Uiso 1 1 calc R U . . .
C33 C 0.46453(7) 0.54218(18) 0.70137(6) 0.0393(3) Uani 1 1 d . . . . .
H33 H 0.445747 0.506493 0.666833 0.047 Uiso 1 1 calc R U . . .
C34 C 0.52313(8) 0.62708(19) 0.71422(6) 0.0415(3) Uani 1 1 d . . . . .
H34 H 0.544519 0.648349 0.689086 0.050 Uiso 1 1 calc R U . . .
C35 C 0.55004(7) 0.68036(18) 0.76398(7) 0.0423(4) Uani 1 1 d . . . . .
H35 H 0.590136 0.739704 0.773440 0.051 Uiso 1 1 calc R U . . .
C36 C 0.54474(10) 0.7060(3) 0.85467(8) 0.0687(6) Uani 1 1 d . . . . .
H36A H 0.593864 0.727319 0.864252 0.103 Uiso 1 1 calc R U . . .
H36B H 0.537313 0.632285 0.878494 0.103 Uiso 1 1 calc R U . . .
H36C H 0.519955 0.796333 0.856844 0.103 Uiso 1 1 calc R U . . .
C41 C 0.04118(9) 0.8355(2) 0.36536(7) 0.0462(4) Uani 1 1 d . . . . .
C42 C 0.10091(7) 0.89304(18) 0.36082(6) 0.0399(3) Uani 1 1 d . . . . .
H42 H 0.139826 0.900087 0.391361 0.048 Uiso 1 1 calc R U . . .
C43 C 0.05267(8) 0.9283(2) 0.27323(7) 0.0470(4) Uani 1 1 d . . . . .
H43 H 0.056453 0.960393 0.241146 0.056 Uiso 1 1 calc R U . . .
C44 C -0.00906(8) 0.8721(2) 0.27383(8) 0.0560(5) Uani 1 1 d . . . . .
H44 H -0.047024 0.865158 0.242643 0.067 Uiso 1 1 calc R U . . .
C45 C -0.01487(8) 0.8263(2) 0.32007(8) 0.0561(5) Uani 1 1 d . . . . .
H45 H -0.057223 0.788347 0.321149 0.067 Uiso 1 1 calc R U . . .
C46 C 0.03848(14) 0.7836(3) 0.41700(9) 0.0777(7) Uani 1 1 d . . . . .
H46A H 0.010317 0.851411 0.429315 0.117 Uiso 1 1 calc R U . . .
H46B H 0.085028 0.780631 0.442149 0.117 Uiso 1 1 calc R U . . .
H46C H 0.018339 0.684867 0.413176 0.117 Uiso 1 1 calc R U . . .
C111 C 0.30750(6) 0.17548(14) 0.66777(5) 0.0243(2) Uani 1 1 d . . . . .
C112 C 0.33919(6) 0.15822(15) 0.63000(5) 0.0274(3) Uani 1 1 d . . . . .
C113 C 0.37002(8) 0.02587(17) 0.62506(6) 0.0373(3) Uani 1 1 d . . . . .
H113 H 0.391658 0.014480 0.599503 0.045 Uiso 1 1 calc R U . . .
C114 C 0.36873(8) -0.08906(17) 0.65790(6) 0.0418(3) Uani 1 1 d . . . . .
H114 H 0.389493 -0.180286 0.654806 0.050 Uiso 1 1 calc R U . . .
C115 C 0.33729(8) -0.07212(17) 0.69540(6) 0.0392(3) Uani 1 1 d . . . . .
H115 H 0.336659 -0.152173 0.717620 0.047 Uiso 1 1 calc R U . . .
C116 C 0.30672(7) 0.06054(15) 0.70083(5) 0.0311(3) Uani 1 1 d . . . . .
H116 H 0.285695 0.071978 0.726756 0.037 Uiso 1 1 calc R U . . .
C121 C 0.30393(6) 0.40313(14) 0.62465(5) 0.0246(2) Uani 1 1 d . . . . .
C122 C 0.33584(6) 0.29868(15) 0.60283(5) 0.0271(3) Uani 1 1 d . . . . .
C123 C 0.36065(7) 0.33761(18) 0.56288(5) 0.0352(3) Uani 1 1 d . . . . .
H123 H 0.380475 0.265731 0.546900 0.042 Uiso 1 1 calc R U . . .
C124 C 0.35586(8) 0.48283(19) 0.54697(6) 0.0407(3) Uani 1 1 d . . . . .
H124 H 0.372435 0.510893 0.519732 0.049 Uiso 1 1 calc R U . . .
C125 C 0.32714(8) 0.58774(18) 0.57033(6) 0.0392(3) Uani 1 1 d . . . . .
H125 H 0.325893 0.687646 0.559829 0.047 Uiso 1 1 calc R U . . .
C126 C 0.30000(7) 0.54884(16) 0.60908(5) 0.0309(3) Uani 1 1 d . . . . .
H126 H 0.279297 0.620674 0.624429 0.037 Uiso 1 1 calc R U . . .
C131 C 0.17159(6) 0.49295(15) 0.64133(5) 0.0279(3) Uani 1 1 d . . . . .
C132 C 0.13044(7) 0.51095(17) 0.58940(5) 0.0330(3) Uani 1 1 d . . . . .
C133 C 0.09983(8) 0.64629(19) 0.57187(7) 0.0447(4) Uani 1 1 d . . . . .
H133 H 0.072000 0.658856 0.536644 0.054 Uiso 1 1 calc R U . . .
C134 C 0.11058(9) 0.76185(19) 0.60650(8) 0.0490(4) Uani 1 1 d . . . . .
H134 H 0.089773 0.854417 0.594952 0.059 Uiso 1 1 calc R U . . .
C135 C 0.15124(8) 0.74453(18) 0.65779(7) 0.0445(4) Uani 1 1 d . . . . .
H135 H 0.158253 0.825369 0.681038 0.053 Uiso 1 1 calc R U . . .
C136 C 0.18209(7) 0.60935(16) 0.67572(6) 0.0353(3) Uani 1 1 d . . . . .
H136 H 0.209864 0.597510 0.711001 0.042 Uiso 1 1 calc R U . . .
C141 C 0.16386(6) 0.26461(15) 0.59795(5) 0.0271(3) Uani 1 1 d . . . . .
C142 C 0.12605(7) 0.37021(17) 0.56251(5) 0.0331(3) Uani 1 1 d . . . . .
C143 C 0.08954(8) 0.3306(2) 0.51161(6) 0.0449(4) Uani 1 1 d . . . . .
H143 H 0.064967 0.402416 0.487246 0.054 Uiso 1 1 calc R U . . .
C144 C 0.08968(9) 0.1849(2) 0.49712(6) 0.0493(4) Uani 1 1 d . . . . .
H144 H 0.064896 0.156413 0.462492 0.059 Uiso 1 1 calc R U . . .
C145 C 0.12551(8) 0.0802(2) 0.53251(6) 0.0432(4) Uani 1 1 d . . . . .
H145 H 0.124417 -0.019637 0.521971 0.052 Uiso 1 1 calc R U . . .
C146 C 0.16327(7) 0.11901(17) 0.58347(5) 0.0332(3) Uani 1 1 d . . . . .
H146 H 0.187973 0.046861 0.607614 0.040 Uiso 1 1 calc R U . . .
C211 C 0.39661(6) 0.18861(14) 0.38406(5) 0.0255(2) Uani 1 1 d . . . . .
C212 C 0.44674(7) 0.08498(16) 0.40887(5) 0.0305(3) Uani 1 1 d . . . . .
C213 C 0.50300(7) 0.12372(19) 0.45154(6) 0.0396(3) Uani 1 1 d . . . . .
H213 H 0.536986 0.053099 0.468341 0.048 Uiso 1 1 calc R U . . .
C214 C 0.50817(8) 0.2676(2) 0.46888(6) 0.0449(4) Uani 1 1 d . . . . .
H214 H 0.545850 0.295778 0.498279 0.054 Uiso 1 1 calc R U . . .
C215 C 0.45911(8) 0.37151(19) 0.44394(6) 0.0430(4) Uani 1 1 d . . . . .
H215 H 0.464054 0.470158 0.456118 0.052 Uiso 1 1 calc R U . . .
C216 C 0.40248(7) 0.33271(16) 0.40109(5) 0.0336(3) Uani 1 1 d . . . . .
H216 H 0.368840 0.403788 0.384097 0.040 Uiso 1 1 calc R U . . .
C221 C 0.36987(6) -0.03742(14) 0.33865(5) 0.0259(2) Uani 1 1 d . . . . .
C222 C 0.42980(6) -0.05528(16) 0.38116(5) 0.0294(3) Uani 1 1 d . . . . .
C223 C 0.46329(8) -0.18979(18) 0.39088(6) 0.0404(3) Uani 1 1 d . . . . .
H223 H 0.503520 -0.202162 0.420132 0.049 Uiso 1 1 calc R U . . .
C224 C 0.43717(9) -0.30573(18) 0.35728(7) 0.0434(4) Uani 1 1 d . . . . .
H224 H 0.459413 -0.398687 0.363746 0.052 Uiso 1 1 calc R U . . .
C225 C 0.37884(9) -0.28749(17) 0.31425(6) 0.0394(3) Uani 1 1 d . . . . .
H225 H 0.362111 -0.367453 0.291102 0.047 Uiso 1 1 calc R U . . .
C226 C 0.34448(7) -0.15295(15) 0.30462(5) 0.0316(3) Uani 1 1 d . . . . .
H226 H 0.304376 -0.140769 0.275247 0.038 Uiso 1 1 calc R U . . .
C231 C 0.27350(6) 0.03766(14) 0.39748(4) 0.0239(2) Uani 1 1 d . . . . .
C232 C 0.25747(6) 0.13659(15) 0.43112(5) 0.0283(3) Uani 1 1 d . . . . .
C233 C 0.25558(8) 0.09042(18) 0.47921(5) 0.0378(3) Uani 1 1 d . . . . .
H233 H 0.244735 0.157673 0.501999 0.045 Uiso 1 1 calc R U . . .
C234 C 0.26976(9) -0.05499(19) 0.49320(5) 0.0421(4) Uani 1 1 d . . . . .
H234 H 0.268648 -0.087903 0.525960 0.051 Uiso 1 1 calc R U . . .
C235 C 0.28563(8) -0.15392(18) 0.46004(5) 0.0377(3) Uani 1 1 d . . . . .
H235 H 0.295372 -0.253522 0.470403 0.045 Uiso 1 1 calc R U . . .
C236 C 0.28740(7) -0.10818(15) 0.41155(5) 0.0295(3) Uani 1 1 d . . . . .
H236 H 0.297934 -0.175872 0.388738 0.035 Uiso 1 1 calc R U . . .
C241 C 0.24577(6) 0.26843(14) 0.35568(5) 0.0270(3) Uani 1 1 d . . . . .
C242 C 0.24107(7) 0.27979(15) 0.40557(5) 0.0296(3) Uani 1 1 d . . . . .
C243 C 0.22093(8) 0.41064(18) 0.42264(6) 0.0413(3) Uani 1 1 d . . . . .
H243 H 0.218601 0.418801 0.456732 0.050 Uiso 1 1 calc R U . . .
C244 C 0.20429(9) 0.52914(18) 0.38863(7) 0.0489(4) Uani 1 1 d . . . . .
H244 H 0.190347 0.619423 0.399591 0.059 Uiso 1 1 calc R U . . .
C245 C 0.20778(9) 0.51735(17) 0.33875(7) 0.0453(4) Uani 1 1 d . . . . .
H245 H 0.195683 0.599392 0.315967 0.054 Uiso 1 1 calc R U . . .
C246 C 0.22872(8) 0.38716(16) 0.32171(6) 0.0355(3) Uani 1 1 d . . . . .
H246 H 0.231312 0.379604 0.287677 0.043 Uiso 1 1 calc R U . . .

loop_
_atom_site_aniso_label
_atom_site_aniso_U_11
_atom_site_aniso_U_22
_atom_site_aniso_U_33
_atom_site_aniso_U_23
_atom_site_aniso_U_13
_atom_site_aniso_U_12
O11 0.0209(4) 0.0314(5) 0.0220(4) -0.0025(3) 0.0068(3) -0.0056(3)
O12 0.0249(4) 0.0327(5) 0.0240(4) 0.0002(4) 0.0107(3) -0.0065(4)
O21 0.0302(5) 0.0291(5) 0.0226(4) 0.0016(4) 0.0081(4) -0.0066(4)
O22 0.0219(4) 0.0297(5) 0.0218(4) -0.0013(3) 0.0051(3) -0.0055(3)
N3 0.0259(5) 0.0461(7) 0.0419(7) -0.0077(6) 0.0125(5) -0.0093(5)
N4 0.0267(6) 0.0520(8) 0.0443(7) 0.0018(6) 0.0112(5) -0.0068(5)
C11 0.0195(5) 0.0251(6) 0.0208(5) 0.0011(4) 0.0063(4) -0.0027(4)
C12 0.0191(5) 0.0285(6) 0.0229(5) 0.0017(5) 0.0067(4) -0.0029(5)
C21 0.0231(5) 0.0263(6) 0.0209(5) -0.0008(4) 0.0075(4) -0.0028(5)
C22 0.0219(5) 0.0237(6) 0.0212(5) 0.0001(4) 0.0052(4) -0.0023(4)
C31 0.0256(6) 0.0513(9) 0.0425(8) -0.0111(7) 0.0086(6) -0.0037(6)
C32 0.0270(6) 0.0519(9) 0.0379(7) -0.0037(7) 0.0126(6) -0.0052(6)
C33 0.0303(7) 0.0496(9) 0.0395(8) -0.0081(7) 0.0139(6) -0.0054(6)
C34 0.0335(7) 0.0471(9) 0.0502(9) -0.0014(7) 0.0224(7) -0.0056(6)
C35 0.0255(6) 0.0434(9) 0.0601(10) -0.0111(7) 0.0169(7) -0.0099(6)
C36 0.0437(10) 0.1073(18) 0.0514(10) -0.0303(11) 0.0108(8) -0.0198(11)
C41 0.0395(8) 0.0485(9) 0.0562(10) -0.0008(8) 0.0233(7) -0.0095(7)
C42 0.0275(7) 0.0477(9) 0.0430(8) 0.0008(7) 0.0096(6) -0.0059(6)
C43 0.0331(7) 0.0605(11) 0.0446(9) 0.0041(8) 0.0090(7) -0.0015(7)
C44 0.0277(7) 0.0718(13) 0.0594(11) -0.0017(9) 0.0022(7) -0.0051(8)
C45 0.0280(7) 0.0653(12) 0.0763(13) -0.0034(10) 0.0191(8) -0.0136(8)
C46 0.0830(16) 0.0934(18) 0.0702(14) 0.0066(13) 0.0435(13) -0.0260(14)
C111 0.0193(5) 0.0270(6) 0.0251(6) -0.0006(5) 0.0051(4) -0.0020(4)
C112 0.0237(6) 0.0318(7) 0.0260(6) -0.0026(5) 0.0072(5) -0.0025(5)
C113 0.0379(7) 0.0378(8) 0.0386(7) -0.0071(6) 0.0158(6) 0.0025(6)
C114 0.0442(8) 0.0297(7) 0.0502(9) -0.0049(6) 0.0136(7) 0.0066(6)
C115 0.0443(8) 0.0286(7) 0.0436(8) 0.0059(6) 0.0129(7) 0.0023(6)
C116 0.0311(6) 0.0309(7) 0.0318(6) 0.0035(5) 0.0110(5) -0.0003(5)
C121 0.0196(5) 0.0318(6) 0.0215(5) 0.0019(5) 0.0054(4) -0.0044(5)
C122 0.0211(5) 0.0351(7) 0.0247(6) -0.0008(5) 0.0071(5) -0.0041(5)
C123 0.0309(7) 0.0495(9) 0.0287(6) -0.0002(6) 0.0144(5) -0.0028(6)
C124 0.0388(8) 0.0562(10) 0.0310(7) 0.0094(7) 0.0166(6) -0.0073(7)
C125 0.0407(8) 0.0413(8) 0.0355(7) 0.0135(6) 0.0123(6) -0.0065(6)
C126 0.0296(6) 0.0321(7) 0.0309(6) 0.0057(5) 0.0098(5) -0.0025(5)
C131 0.0197(5) 0.0314(7) 0.0334(6) 0.0048(5) 0.0096(5) -0.0004(5)
C132 0.0222(6) 0.0396(8) 0.0359(7) 0.0097(6) 0.0080(5) -0.0008(5)
C133 0.0310(7) 0.0490(9) 0.0489(9) 0.0207(7) 0.0062(6) 0.0032(7)
C134 0.0395(8) 0.0355(8) 0.0715(11) 0.0182(8) 0.0176(8) 0.0071(7)
C135 0.0422(8) 0.0325(8) 0.0620(10) 0.0023(7) 0.0215(8) 0.0016(6)
C136 0.0309(7) 0.0337(7) 0.0419(7) 0.0014(6) 0.0130(6) 0.0016(6)
C141 0.0201(5) 0.0376(7) 0.0232(6) 0.0004(5) 0.0065(4) -0.0063(5)
C142 0.0230(6) 0.0469(8) 0.0272(6) 0.0068(6) 0.0054(5) -0.0054(6)
C143 0.0381(8) 0.0640(11) 0.0266(7) 0.0086(7) 0.0024(6) -0.0064(7)
C144 0.0472(9) 0.0719(12) 0.0241(7) -0.0051(7) 0.0054(6) -0.0157(8)
C145 0.0448(8) 0.0531(10) 0.0316(7) -0.0114(7) 0.0123(6) -0.0145(7)
C146 0.0309(7) 0.0399(8) 0.0280(6) -0.0030(6) 0.0089(5) -0.0078(6)
C211 0.0231(6) 0.0309(6) 0.0228(5) -0.0011(5) 0.0080(4) -0.0066(5)
C212 0.0240(6) 0.0379(7) 0.0288(6) 0.0015(5) 0.0078(5) -0.0044(5)
C213 0.0285(7) 0.0511(9) 0.0332(7) 0.0049(6) 0.0021(6) -0.0045(6)
C214 0.0375(8) 0.0589(10) 0.0299(7) -0.0040(7) -0.0002(6) -0.0174(7)
C215 0.0466(9) 0.0431(9) 0.0351(7) -0.0104(6) 0.0079(7) -0.0162(7)
C216 0.0343(7) 0.0331(7) 0.0317(7) -0.0046(5) 0.0086(6) -0.0080(6)
C221 0.0244(6) 0.0288(6) 0.0264(6) 0.0015(5) 0.0109(5) 0.0005(5)
C222 0.0239(6) 0.0349(7) 0.0302(6) 0.0033(5) 0.0101(5) 0.0002(5)
C223 0.0315(7) 0.0447(9) 0.0431(8) 0.0087(7) 0.0096(6) 0.0095(6)
C224 0.0474(9) 0.0351(8) 0.0514(9) 0.0068(7) 0.0214(7) 0.0146(7)
C225 0.0495(9) 0.0298(7) 0.0419(8) -0.0046(6) 0.0190(7) 0.0038(6)
C226 0.0336(7) 0.0304(7) 0.0302(6) -0.0029(5) 0.0096(5) 0.0013(5)
C231 0.0197(5) 0.0296(6) 0.0213(5) 0.0004(5) 0.0052(4) -0.0032(5)
C232 0.0245(6) 0.0332(7) 0.0269(6) -0.0035(5) 0.0080(5) -0.0037(5)
C233 0.0416(8) 0.0467(9) 0.0276(6) -0.0063(6) 0.0148(6) -0.0054(7)
C234 0.0488(9) 0.0543(10) 0.0239(6) 0.0055(6) 0.0128(6) -0.0042(7)
C235 0.0426(8) 0.0390(8) 0.0302(7) 0.0097(6) 0.0102(6) 0.0017(6)
C236 0.0312(6) 0.0303(7) 0.0271(6) 0.0036(5) 0.0095(5) 0.0009(5)
C241 0.0229(6) 0.0261(6) 0.0307(6) -0.0022(5) 0.0073(5) -0.0009(5)
C242 0.0248(6) 0.0322(7) 0.0311(6) -0.0055(5) 0.0086(5) -0.0019(5)
C243 0.0426(8) 0.0398(8) 0.0427(8) -0.0125(7) 0.0158(7) 0.0015(7)
C244 0.0516(10) 0.0322(8) 0.0603(10) -0.0109(7) 0.0149(8) 0.0078(7)
C245 0.0500(9) 0.0273(7) 0.0537(9) 0.0029(7) 0.0107(7) 0.0069(7)
C246 0.0380(7) 0.0283(7) 0.0373(7) 0.0021(6) 0.0085(6) 0.0027(6)

loop_
_atom_type_symbol
_atom_type_description
_atom_type_scat_dispersion_real
_atom_type_scat_dispersion_imag
_atom_type_scat_source
C C 0.0033 0.0016 'International Tables Vol C Tables 4.2.6.8 and 6.1.1.4'
H H 0.0000 0.0000 'International Tables Vol C Tables 4.2.6.8 and 6.1.1.4'
N N 0.0061 0.0033 'International Tables Vol C Tables 4.2.6.8 and 6.1.1.4'
O O 0.0106 0.0060 'International Tables Vol C Tables 4.2.6.8 and 6.1.1.4'

loop_
_exptl_crystal_face_index_h
_exptl_crystal_face_index_k
_exptl_crystal_face_index_l
_exptl_crystal_face_perp_dist
-4.00 -1.00 0.00 0.1650
-3.00 -1.00 -4.00 0.1690
-3.00 0.00 1.00 0.0970
-2.00 0.00 -3.00 0.1440
-2.00 -3.00 1.00 0.2020
-1.00 0.00 1.00 0.0950
0.00 1.00 -4.00 0.1510
0.00 0.00 -1.00 0.1220
0.00 0.00 1.00 0.1900
1.00 0.00 -1.00 0.1220
1.00 -1.00 1.00 0.1910
1.00 -3.00 -2.00 0.1830
1.00 0.00 1.00 0.1990
1.00 0.00 -2.00 0.1200
1.00 -1.00 -1.00 0.1620
1.00 -1.00 -4.00 0.1600
1.00 1.00 4.00 0.1640
2.00 -1.00 -1.00 0.1720
2.00 2.00 3.00 0.1510
2.00 1.00 -4.00 0.1310
2.00 -1.00 -4.00 0.1540
3.00 4.00 -1.00 0.1040
3.00 1.00 -3.00 0.1330
3.00 0.00 -2.00 0.1390
3.00 -1.00 -4.00 0.1490
3.00 -2.00 -2.00 0.1680
3.00 1.00 4.00 0.1660
4.00 0.00 -1.00 0.1580
4.00 -1.00 -2.00 0.1570
4.00 -1.00 -4.00 0.1480

loop_
_geom_angle_atom_site_label_1
_geom_angle_atom_site_label_2
_geom_angle_atom_site_label_3
_geom_angle
_geom_angle_site_symmetry_1
_geom_angle_site_symmetry_3
_geom_angle_publ_flag
C11 O11 H11 109.5 . . ?
C12 O12 H12 109.5 . . ?
C21 O21 H21 109.5 . . ?
C22 O22 H22 109.5 . . ?
C32 N3 C33 117.49(13) . . ?
C43 N4 C42 117.80(13) . . ?
O11 C11 C111 112.24(9) . . ?
O11 C11 C121 113.51(10) . . ?
C111 C11 C121 101.58(10) . . ?
O11 C11 C12 105.25(9) . . ?
C111 C11 C12 112.76(10) . . ?
C121 C11 C12 111.76(9) . . ?
O12 C12 C141 108.88(10) . . ?
O12 C12 C131 113.07(10) . . ?
C141 C12 C131 101.61(10) . . ?
O12 C12 C11 109.34(9) . . ?
C141 C12 C11 112.13(10) . . ?
C131 C12 C11 111.64(10) . . ?
O21 C21 C211 109.11(10) . . ?
O21 C21 C221 113.10(10) . . ?
C211 C21 C221 101.56(10) . . ?
O21 C21 C22 109.81(9) . . ?
C211 C21 C22 111.85(9) . . ?
C221 C21 C22 111.20(10) . . ?
O22 C22 C231 113.26(10) . . ?
O22 C22 C241 112.31(10) . . ?
C231 C22 C241 101.56(10) . . ?
O22 C22 C21 105.46(9) . . ?
C231 C22 C21 112.26(10) . . ?
C241 C22 C21 112.23(10) . . ?
C35 C31 C32 116.93(14) . . ?
C35 C31 C36 122.36(15) . . ?
C32 C31 C36 120.70(15) . . ?
N3 C32 C31 124.07(14) . . ?
N3 C32 H32 118.0 . . ?
C31 C32 H32 118.0 . . ?
N3 C33 C34 122.68(14) . . ?
N3 C33 H33 118.7 . . ?
C34 C33 H33 118.7 . . ?
C35 C34 C33 118.86(14) . . ?
C35 C34 H34 120.6 . . ?
C33 C34 H34 120.6 . . ?
C34 C35 C31 119.95(14) . . ?
C34 C35 H35 120.0 . . ?
C31 C35 H35 120.0 . . ?
C31 C36 H36A 109.5 . . ?
C31 C36 H36B 109.5 . . ?
H36A C36 H36B 109.5 . . ?
C31 C36 H36C 109.5 . . ?
H36A C36 H36C 109.5 . . ?
H36B C36 H36C 109.5 . . ?
C42 C41 C45 116.70(16) . . ?
C42 C41 C46 120.83(17) . . ?
C45 C41 C46 122.46(17) . . ?
N4 C42 C41 124.10(15) . . ?
N4 C42 H42 118.0 . . ?
C41 C42 H42 118.0 . . ?
N4 C43 C44 122.34(17) . . ?
N4 C43 H43 118.8 . . ?
C44 C43 H43 118.8 . . ?
C45 C44 C43 119.05(16) . . ?
C45 C44 H44 120.5 . . ?
C43 C44 H44 120.5 . . ?
C44 C45 C41 120.00(15) . . ?
C44 C45 H45 120.0 . . ?
C41 C45 H45 120.0 . . ?
C41 C46 H46A 109.5 . . ?
C41 C46 H46B 109.5 . . ?
H46A C46 H46B 109.5 . . ?
C41 C46 H46C 109.5 . . ?
H46A C46 H46C 109.5 . . ?
H46B C46 H46C 109.5 . . ?
C116 C111 C112 120.26(12) . . ?
C116 C111 C11 129.35(11) . . ?
C112 C111 C11 110.37(11) . . ?
C113 C112 C111 120.62(13) . . ?
C113 C112 C122 130.69(12) . . ?
C111 C112 C122 108.60(11) . . ?
C114 C113 C112 118.98(13) . . ?
C114 C113 H113 120.5 . . ?
C112 C113 H113 120.5 . . ?
C113 C114 C115 120.47(14) . . ?
C113 C114 H114 119.8 . . ?
C115 C114 H114 119.8 . . ?
C114 C115 C116 120.88(14) . . ?
C114 C115 H115 119.6 . . ?
C116 C115 H115 119.6 . . ?
C111 C116 C115 118.79(13) . . ?
C111 C116 H116 120.6 . . ?
C115 C116 H116 120.6 . . ?
C126 C121 C122 120.51(12) . . ?
C126 C121 C11 129.28(12) . . ?
C122 C121 C11 110.18(11) . . ?
C123 C122 C121 120.52(13) . . ?
C123 C122 C112 130.38(13) . . ?
C121 C122 C112 109.06(11) . . ?
C124 C123 C122 118.74(14) . . ?
C124 C123 H123 120.6 . . ?
C122 C123 H123 120.6 . . ?
C123 C124 C125 120.67(13) . . ?
C123 C124 H124 119.7 . . ?
C125 C124 H124 119.7 . . ?
C124 C125 C126 120.96(14) . . ?
C124 C125 H125 119.5 . . ?
C126 C125 H125 119.5 . . ?
C121 C126 C125 118.48(14) . . ?
C121 C126 H126 120.8 . . ?
C125 C126 H126 120.8 . . ?
C136 C131 C132 120.26(13) . . ?
C136 C131 C12 129.43(12) . . ?
C132 C131 C12 110.31(12) . . ?
C133 C132 C131 120.35(15) . . ?
C133 C132 C142 130.85(14) . . ?
C131 C132 C142 108.77(12) . . ?
C134 C133 C132 118.98(15) . . ?
C134 C133 H133 120.5 . . ?
C132 C133 H133 120.5 . . ?
C133 C134 C135 120.83(15) . . ?
C133 C134 H134 119.6 . . ?
C135 C134 H134 119.6 . . ?
C134 C135 C136 120.62(16) . . ?
C134 C135 H135 119.7 . . ?
C136 C135 H135 119.7 . . ?
C131 C136 C135 118.96(14) . . ?
C131 C136 H136 120.5 . . ?
C135 C136 H136 120.5 . . ?
C146 C141 C142 120.57(12) . . ?
C146 C141 C12 129.18(12) . . ?
C142 C141 C12 110.20(12) . . ?
C143 C142 C141 120.41(15) . . ?
C143 C142 C132 130.57(14) . . ?
C141 C142 C132 108.94(12) . . ?
C144 C143 C142 118.79(15) . . ?
C144 C143 H143 120.6 . . ?
C142 C143 H143 120.6 . . ?
C143 C144 C145 120.71(14) . . ?
C143 C144 H144 119.6 . . ?
C145 C144 H144 119.6 . . ?
C144 C145 C146 121.02(16) . . ?
C144 C145 H145 119.5 . . ?
C146 C145 H145 119.5 . . ?
C141 C146 C145 118.46(14) . . ?
C141 C146 H146 120.8 . . ?
C145 C146 H146 120.8 . . ?
C216 C211 C212 120.47(12) . . ?
C216 C211 C21 129.19(12) . . ?
C212 C211 C21 110.33(11) . . ?
C213 C212 C211 121.00(14) . . ?
C213 C212 C222 130.05(14) . . ?
C211 C212 C222 108.90(11) . . ?
C214 C213 C212 118.31(15) . . ?
C214 C213 H213 120.8 . . ?
C212 C213 H213 120.8 . . ?
C213 C214 C215 120.95(14) . . ?
C213 C214 H214 119.5 . . ?
C215 C214 H214 119.5 . . ?
C214 C215 C216 120.80(15) . . ?
C214 C215 H215 119.6 . . ?
C216 C215 H215 119.6 . . ?
C211 C216 C215 118.45(14) . . ?
C211 C216 H216 120.8 . . ?
C215 C216 H216 120.8 . . ?
C226 C221 C222 120.24(12) . . ?
C226 C221 C21 129.54(12) . . ?
C222 C221 C21 110.21(11) . . ?
C223 C222 C221 120.66(13) . . ?
C223 C222 C212 130.52(13) . . ?
C221 C222 C212 108.81(12) . . ?
C224 C223 C222 118.95(14) . . ?
C224 C223 H223 120.5 . . ?
C222 C223 H223 120.5 . . ?
C223 C224 C225 120.62(14) . . ?
C223 C224 H224 119.7 . . ?
C225 C224 H224 119.7 . . ?
C224 C225 C226 120.68(14) . . ?
C224 C225 H225 119.7 . . ?
C226 C225 H225 119.7 . . ?
C221 C226 C225 118.82(13) . . ?
C221 C226 H226 120.6 . . ?
C225 C226 H226 120.6 . . ?
C236 C231 C232 120.38(12) . . ?
C236 C231 C22 129.35(11) . . ?
C232 C231 C22 110.23(11) . . ?
C233 C232 C231 120.73(13) . . ?
C233 C232 C242 130.11(13) . . ?
C231 C232 C242 109.07(11) . . ?
C234 C233 C232 118.73(14) . . ?
C234 C233 H233 120.6 . . ?
C232 C233 H233 120.6 . . ?
C233 C234 C235 120.93(13) . . ?
C233 C234 H234 119.5 . . ?
C235 C234 H234 119.5 . . ?
C234 C235 C236 120.60(14) . . ?
C234 C235 H235 119.7 . . ?
C236 C235 H235 119.7 . . ?
C231 C236 C235 118.64(13) . . ?
C231 C236 H236 120.7 . . ?
C235 C236 H236 120.7 . . ?
C246 C241 C242 120.49(13) . . ?
C246 C241 C22 129.07(12) . . ?
C242 C241 C22 110.44(11) . . ?
C243 C242 C241 120.89(14) . . ?
C243 C242 C232 130.51(13) . . ?
C241 C242 C232 108.56(11) . . ?
C244 C243 C242 118.37(14) . . ?
C244 C243 H243 120.8 . . ?
C242 C243 H243 120.8 . . ?
C243 C244 C245 120.84(15) . . ?
C243 C244 H244 119.6 . . ?
C245 C244 H244 119.6 . . ?
C244 C245 C246 120.99(15) . . ?
C244 C245 H245 119.5 . . ?
C246 C245 H245 119.5 . . ?
C241 C246 C245 118.40(14) . . ?
C241 C246 H246 120.8 . . ?
C245 C246 H246 120.8 . . ?

loop_
_geom_bond_atom_site_label_1
_geom_bond_atom_site_label_2
_geom_bond_distance
_geom_bond_site_symmetry_2
_geom_bond_publ_flag
O11 C11 1.4269(14) . ?
O11 H11 0.8400 . ?
O12 C12 1.4239(14) . ?
O12 H12 0.8400 . ?
O21 C21 1.4229(14) . ?
O21 H21 0.8400 . ?
O22 C22 1.4294(14) . ?
O22 H22 0.8400 . ?
N3 C32 1.3332(19) . ?
N3 C33 1.3332(19) . ?
N4 C43 1.335(2) . ?
N4 C42 1.337(2) . ?
C11 C111 1.5283(17) . ?
C11 C121 1.5297(16) . ?
C11 C12 1.5685(16) . ?
C12 C141 1.5263(17) . ?
C12 C131 1.5297(18) . ?
C21 C211 1.5266(16) . ?
C21 C221 1.5305(18) . ?
C21 C22 1.5658(16) . ?
C22 C231 1.5252(16) . ?
C22 C241 1.5287(17) . ?
C31 C35 1.377(2) . ?
C31 C32 1.391(2) . ?
C31 C36 1.502(2) . ?
C32 H32 0.9500 . ?
C33 C34 1.380(2) . ?
C33 H33 0.9500 . ?
C34 C35 1.374(2) . ?
C34 H34 0.9500 . ?
C35 H35 0.9500 . ?
C36 H36A 0.9800 . ?
C36 H36B 0.9800 . ?
C36 H36C 0.9800 . ?
C41 C42 1.383(2) . ?
C41 C45 1.389(3) . ?
C41 C46 1.504(3) . ?
C42 H42 0.9500 . ?
C43 C44 1.379(2) . ?
C43 H43 0.9500 . ?
C44 C45 1.371(3) . ?
C44 H44 0.9500 . ?
C45 H45 0.9500 . ?
C46 H46A 0.9800 . ?
C46 H46B 0.9800 . ?
C46 H46C 0.9800 . ?
C111 C116 1.3837(18) . ?
C111 C112 1.4002(17) . ?
C112 C113 1.388(2) . ?
C112 C122 1.4665(19) . ?
C113 C114 1.382(2) . ?
C113 H113 0.9500 . ?
C114 C115 1.389(2) . ?
C114 H114 0.9500 . ?
C115 C116 1.392(2) . ?
C115 H115 0.9500 . ?
C116 H116 0.9500 . ?
C121 C126 1.3851(19) . ?
C121 C122 1.3961(18) . ?
C122 C123 1.3944(18) . ?
C123 C124 1.383(2) . ?
C123 H123 0.9500 . ?
C124 C125 1.384(2) . ?
C124 H124 0.9500 . ?
C125 C126 1.3960(19) . ?
C125 H125 0.9500 . ?
C126 H126 0.9500 . ?
C131 C136 1.383(2) . ?
C131 C132 1.4006(19) . ?
C132 C133 1.394(2) . ?
C132 C142 1.463(2) . ?
C133 C134 1.381(3) . ?
C133 H133 0.9500 . ?
C134 C135 1.383(3) . ?
C134 H134 0.9500 . ?
C135 C136 1.396(2) . ?
C135 H135 0.9500 . ?
C136 H136 0.9500 . ?
C141 C146 1.380(2) . ?
C141 C142 1.4027(19) . ?
C142 C143 1.391(2) . ?
C143 C144 1.382(3) . ?
C143 H143 0.9500 . ?
C144 C145 1.384(3) . ?
C144 H144 0.9500 . ?
C145 C146 1.3965(19) . ?
C145 H145 0.9500 . ?
C146 H146 0.9500 . ?
C211 C216 1.3817(19) . ?
C211 C212 1.3982(19) . ?
C212 C213 1.3915(19) . ?
C212 C222 1.465(2) . ?
C213 C214 1.383(2) . ?
C213 H213 0.9500 . ?
C214 C215 1.388(3) . ?
C214 H214 0.9500 . ?
C215 C216 1.399(2) . ?
C215 H215 0.9500 . ?
C216 H216 0.9500 . ?
C221 C226 1.3850(19) . ?
C221 C222 1.3985(18) . ?
C222 C223 1.387(2) . ?
C223 C224 1.384(2) . ?
C223 H223 0.9500 . ?
C224 C225 1.387(2) . ?
C224 H224 0.9500 . ?
C225 C226 1.395(2) . ?
C225 H225 0.9500 . ?
C226 H226 0.9500 . ?
C231 C236 1.3836(18) . ?
C231 C232 1.4004(18) . ?
C232 C233 1.3901(19) . ?
C232 C242 1.463(2) . ?
C233 C234 1.380(2) . ?
C233 H233 0.9500 . ?
C234 C235 1.389(2) . ?
C234 H234 0.9500 . ?
C235 C236 1.3988(18) . ?
C235 H235 0.9500 . ?
C236 H236 0.9500 . ?
C241 C246 1.3901(19) . ?
C241 C242 1.3998(18) . ?
C242 C243 1.390(2) . ?
C243 C244 1.389(2) . ?
C243 H243 0.9500 . ?
C244 C245 1.390(3) . ?
C244 H244 0.9500 . ?
C245 C246 1.392(2) . ?
C245 H245 0.9500 . ?
C246 H246 0.9500 . ?

loop_
_geom_hbond_atom_site_label_D
_geom_hbond_atom_site_label_H
_geom_hbond_atom_site_label_A
_geom_hbond_distance_DH
_geom_hbond_distance_HA
_geom_hbond_distance_DA
_geom_hbond_angle_DHA
_geom_hbond_site_symmetry_A
_geom_hbond_publ_flag
O11 H11 N3 0.84 1.87 2.7084(14) 174 . yes
O12 H12 O11 0.84 2.01 2.8306(12) 165 2_556 yes
O21 H21 O22 0.84 1.99 2.8210(12) 169 2 yes
O22 H22 N4 0.84 1.91 2.7436(15) 174 1_545 yes
C45 H45 O12 0.95 2.48 3.4079(18) 167 3_566 yes

loop_
_geom_torsion_atom_site_label_1
_geom_torsion_atom_site_label_2
_geom_torsion_atom_site_label_3
_geom_torsion_atom_site_label_4
_geom_torsion
_geom_torsion_site_symmetry_1
_geom_torsion_site_symmetry_2
_geom_torsion_site_symmetry_3
_geom_torsion_site_symmetry_4
_geom_torsion_publ_flag
O11 C11 C12 O12 -59.88(12) . . . . ?
C111 C11 C12 O12 62.79(13) . . . . ?
C121 C11 C12 O12 176.48(10) . . . . ?
O11 C11 C12 C141 179.26(10) . . . . ?
C111 C11 C12 C141 -58.07(13) . . . . ?
C121 C11 C12 C141 55.62(14) . . . . ?
O11 C11 C12 C131 66.00(12) . . . . ?
C111 C11 C12 C131 -171.33(10) . . . . ?
C121 C11 C12 C131 -57.65(13) . . . . ?
O21 C21 C22 O22 59.27(12) . . . . ?
C211 C21 C22 O22 -179.44(10) . . . . ?
C221 C21 C22 O22 -66.67(12) . . . . ?
O21 C21 C22 C231 -176.96(10) . . . . ?
C211 C21 C22 C231 -55.68(14) . . . . ?
C221 C21 C22 C231 57.10(13) . . . . ?
O21 C21 C22 C241 -63.31(12) . . . . ?
C211 C21 C22 C241 57.97(13) . . . . ?
C221 C21 C22 C241 170.75(10) . . . . ?
C33 N3 C32 C31 1.4(2) . . . . ?
C35 C31 C32 N3 -1.6(3) . . . . ?
C36 C31 C32 N3 177.31(18) . . . . ?
C32 N3 C33 C34 -0.2(2) . . . . ?
N3 C33 C34 C35 -0.7(3) . . . . ?
C33 C34 C35 C31 0.5(3) . . . . ?
C32 C31 C35 C34 0.5(3) . . . . ?
C36 C31 C35 C34 -178.33(19) . . . . ?
C43 N4 C42 C41 -0.5(3) . . . . ?
C45 C41 C42 N4 0.1(3) . . . . ?
C46 C41 C42 N4 179.03(19) . . . . ?
C42 N4 C43 C44 0.3(3) . . . . ?
N4 C43 C44 C45 0.3(3) . . . . ?
C43 C44 C45 C41 -0.7(3) . . . . ?
C42 C41 C45 C44 0.5(3) . . . . ?
C46 C41 C45 C44 -178.4(2) . . . . ?
O11 C11 C111 C116 52.81(16) . . . . ?
C121 C11 C111 C116 174.39(13) . . . . ?
C12 C11 C111 C116 -65.86(16) . . . . ?
O11 C11 C111 C112 -125.28(11) . . . . ?
C121 C11 C111 C112 -3.71(12) . . . . ?
C12 C11 C111 C112 116.04(11) . . . . ?
C116 C111 C112 C113 0.19(19) . . . . ?
C11 C111 C112 C113 178.49(12) . . . . ?
C116 C111 C112 C122 -176.76(11) . . . . ?
C11 C111 C112 C122 1.53(13) . . . . ?
C111 C112 C113 C114 0.3(2) . . . . ?
C122 C112 C113 C114 176.45(14) . . . . ?
C112 C113 C114 C115 -0.2(2) . . . . ?
C113 C114 C115 C116 -0.2(2) . . . . ?
C112 C111 C116 C115 -0.64(19) . . . . ?
C11 C111 C116 C115 -178.58(12) . . . . ?
C114 C115 C116 C111 0.7(2) . . . . ?
O11 C11 C121 C126 -52.54(17) . . . . ?
C111 C11 C121 C126 -173.23(12) . . . . ?
C12 C11 C121 C126 66.31(16) . . . . ?
O11 C11 C121 C122 125.39(11) . . . . ?
C111 C11 C121 C122 4.70(12) . . . . ?
C12 C11 C121 C122 -115.76(11) . . . . ?
C126 C121 C122 C123 -3.79(19) . . . . ?
C11 C121 C122 C123 178.07(11) . . . . ?
C126 C121 C122 C112 174.06(11) . . . . ?
C11 C121 C122 C112 -4.09(14) . . . . ?
C113 C112 C122 C123 2.6(2) . . . . ?
C111 C112 C122 C123 179.16(13) . . . . ?
C113 C112 C122 C121 -174.95(14) . . . . ?
C111 C112 C122 C121 1.60(14) . . . . ?
C121 C122 C123 C124 2.9(2) . . . . ?
C112 C122 C123 C124 -174.42(13) . . . . ?
C122 C123 C124 C125 0.2(2) . . . . ?
C123 C124 C125 C126 -2.4(2) . . . . ?
C122 C121 C126 C125 1.51(19) . . . . ?
C11 C121 C126 C125 179.25(12) . . . . ?
C124 C125 C126 C121 1.6(2) . . . . ?
O12 C12 C131 C136 59.67(17) . . . . ?
C141 C12 C131 C136 176.19(13) . . . . ?
C11 C12 C131 C136 -64.13(17) . . . . ?
O12 C12 C131 C132 -120.35(11) . . . . ?
C141 C12 C131 C132 -3.83(13) . . . . ?
C11 C12 C131 C132 115.85(11) . . . . ?
C136 C131 C132 C133 0.1(2) . . . . ?
C12 C131 C132 C133 -179.84(12) . . . . ?
C136 C131 C132 C142 -177.86(12) . . . . ?
C12 C131 C132 C142 2.16(14) . . . . ?
C131 C132 C133 C134 -0.2(2) . . . . ?
C142 C132 C133 C134 177.33(14) . . . . ?
C132 C133 C134 C135 0.3(2) . . . . ?
C133 C134 C135 C136 -0.3(3) . . . . ?
C132 C131 C136 C135 -0.2(2) . . . . ?
C12 C131 C136 C135 179.79(13) . . . . ?
C134 C135 C136 C131 0.3(2) . . . . ?
O12 C12 C141 C146 -53.63(17) . . . . ?
C131 C12 C141 C146 -173.17(13) . . . . ?
C11 C12 C141 C146 67.50(17) . . . . ?
O12 C12 C141 C142 123.78(11) . . . . ?
C131 C12 C141 C142 4.24(13) . . . . ?
C11 C12 C141 C142 -115.10(12) . . . . ?
C146 C141 C142 C143 -2.5(2) . . . . ?
C12 C141 C142 C143 179.79(12) . . . . ?
C146 C141 C142 C132 174.44(12) . . . . ?
C12 C141 C142 C132 -3.23(14) . . . . ?
C133 C132 C142 C143 -0.5(3) . . . . ?
C131 C132 C142 C143 177.24(14) . . . . ?
C133 C132 C142 C141 -177.06(14) . . . . ?
C131 C132 C142 C141 0.67(15) . . . . ?
C141 C142 C143 C144 1.8(2) . . . . ?
C132 C142 C143 C144 -174.41(15) . . . . ?
C142 C143 C144 C145 -0.1(2) . . . . ?
C143 C144 C145 C146 -1.0(3) . . . . ?
C142 C141 C146 C145 1.5(2) . . . . ?
C12 C141 C146 C145 178.63(13) . . . . ?
C144 C145 C146 C141 0.3(2) . . . . ?
O21 C21 C211 C216 55.04(17) . . . . ?
C221 C21 C211 C216 174.69(13) . . . . ?
C22 C21 C211 C216 -66.65(17) . . . . ?
O21 C21 C211 C212 -123.34(11) . . . . ?
C221 C21 C211 C212 -3.70(13) . . . . ?
C22 C21 C211 C212 114.97(12) . . . . ?
C216 C211 C212 C213 0.9(2) . . . . ?
C21 C211 C212 C213 179.43(12) . . . . ?
C216 C211 C212 C222 -176.72(12) . . . . ?
C21 C211 C212 C222 1.82(14) . . . . ?
C211 C212 C213 C214 0.0(2) . . . . ?
C222 C212 C213 C214 177.03(14) . . . . ?
C212 C213 C214 C215 -1.0(2) . . . . ?
C213 C214 C215 C216 1.1(3) . . . . ?
C212 C211 C216 C215 -0.8(2) . . . . ?
C21 C211 C216 C215 -179.01(13) . . . . ?
C214 C215 C216 C211 -0.2(2) . . . . ?
O21 C21 C221 C226 -59.68(17) . . . . ?
C211 C21 C221 C226 -176.46(13) . . . . ?
C22 C21 C221 C226 64.41(16) . . . . ?
O21 C21 C221 C222 121.16(11) . . . . ?
C211 C21 C221 C222 4.38(13) . . . . ?
C22 C21 C221 C222 -114.75(11) . . . . ?
C226 C221 C222 C223 -2.2(2) . . . . ?
C21 C221 C222 C223 177.04(12) . . . . ?
C226 C221 C222 C212 177.18(12) . . . . ?
C21 C221 C222 C212 -3.57(14) . . . . ?
C213 C212 C222 C223 3.1(3) . . . . ?
C211 C212 C222 C223 -179.59(14) . . . . ?
C213 C212 C222 C221 -176.22(14) . . . . ?
C211 C212 C222 C221 1.10(15) . . . . ?
C221 C222 C223 C224 1.1(2) . . . . ?
C212 C222 C223 C224 -178.09(14) . . . . ?
C222 C223 C224 C225 0.7(2) . . . . ?
C223 C224 C225 C226 -1.4(2) . . . . ?
C222 C221 C226 C225 1.4(2) . . . . ?
C21 C221 C226 C225 -177.67(13) . . . . ?
C224 C225 C226 C221 0.4(2) . . . . ?
O22 C22 C231 C236 54.02(17) . . . . ?
C241 C22 C231 C236 174.66(12) . . . . ?
C21 C22 C231 C236 -65.28(16) . . . . ?
O22 C22 C231 C232 -123.81(11) . . . . ?
C241 C22 C231 C232 -3.17(13) . . . . ?
C21 C22 C231 C232 116.90(11) . . . . ?
C236 C231 C232 C233 0.33(19) . . . . ?
C22 C231 C232 C233 178.38(12) . . . . ?
C236 C231 C232 C242 -176.56(11) . . . . ?
C22 C231 C232 C242 1.49(14) . . . . ?
C231 C232 C233 C234 -0.1(2) . . . . ?
C242 C232 C233 C234 176.10(14) . . . . ?
C232 C233 C234 C235 0.0(2) . . . . ?
C233 C234 C235 C236 -0.2(2) . . . . ?
C232 C231 C236 C235 -0.52(19) . . . . ?
C22 C231 C236 C235 -178.15(12) . . . . ?
C234 C235 C236 C231 0.4(2) . . . . ?
O22 C22 C241 C246 -54.18(17) . . . . ?
C231 C22 C241 C246 -175.49(13) . . . . ?
C21 C22 C241 C246 64.43(17) . . . . ?
O22 C22 C241 C242 125.15(11) . . . . ?
C231 C22 C241 C242 3.85(13) . . . . ?
C21 C22 C241 C242 -116.23(11) . . . . ?
C246 C241 C242 C243 -1.6(2) . . . . ?
C22 C241 C242 C243 179.03(12) . . . . ?
C246 C241 C242 C232 176.20(12) . . . . ?
C22 C241 C242 C232 -3.19(14) . . . . ?
C233 C232 C242 C243 2.1(2) . . . . ?
C231 C232 C242 C243 178.56(14) . . . . ?
C233 C232 C242 C241 -175.44(14) . . . . ?
C231 C232 C242 C241 1.07(14) . . . . ?
C241 C242 C243 C244 1.2(2) . . . . ?
C232 C242 C243 C244 -176.01(14) . . . . ?
C242 C243 C244 C245 -0.1(3) . . . . ?
C243 C244 C245 C246 -0.7(3) . . . . ?
C242 C241 C246 C245 0.8(2) . . . . ?
C22 C241 C246 C245 -179.97(13) . . . . ?
C244 C245 C246 C241 0.4(2) . . . . ?
